data_4085344
loop_
_publ_author_name
'Chlupat\'y, Tom\'a\<s'
'R\%u\<zi\<ckov\'a, Zde\<nka'
'Hor\'a\<cek, Michal'
'Alonso, Mercedes'
'De Proft, Frank'
'Kampov\'a, Hana'
'Brus, Ji\<r\'i'
'R\%u\<zi\<cka, Ale\<s'

_publ_section_title
;
 Oxidative Additions of Homoleptic Tin(II) Amidinate
;
_journal_issue 3
_journal_name_full Organometallics
_journal_page_first 606
_journal_paper_doi 10.1021/om501074m
_journal_volume 34
_journal_year 2015
_chemical_formula_moiety 'C48 H70 N4 O2 Sn'
_chemical_formula_sum 'C48 H70 N4 O2 Sn'
_chemical_formula_weight 853.77
_chemical_name_systematic
; 
 ? 
;
_space_group_IT_number 15
_symmetry_cell_setting monoclinic
_symmetry_space_group_name_Hall '-C 2yc'
_symmetry_space_group_name_H-M 'C 1 2/c 1'
_atom_sites_solution_hydrogens geom
_atom_sites_solution_primary direct
_atom_sites_solution_secondary difmap
_audit_creation_method SHELXL-97
_cell_angle_alpha 90
_cell_angle_beta 110.551(3)
_cell_angle_gamma 90
_cell_formula_units_Z 4
_cell_length_a 16.4173(5)
_cell_length_b 13.2330(2)
_cell_length_c 21.3892(4)
_cell_measurement_reflns_used 30044
_cell_measurement_temperature 150(1)
_cell_measurement_theta_max 27.5
_cell_measurement_theta_min 1
_cell_volume 4351.08(19)
_computing_cell_refinement 'COLLECT and DENZO'
_computing_data_collection 'COLLECT (Hooft, 1998) and DENZO (Otwinowski & Minor, 1997)'
_computing_data_reduction 'COLLECT and DENZO'
_computing_molecular_graphics 'PLATON (Spek, 2003)'
_computing_publication_material 'SHELXL-97 (Sheldrick, 2008)'
_computing_structure_refinement 'SHELXL-97 (Sheldrick, 1997)'
_computing_structure_solution 'SIR92 (Altomare et al., 1994)'
_diffrn_ambient_temperature 150(1)
_diffrn_detector_area_resol_mean 9.091
_diffrn_measured_fraction_theta_full 0.986
_diffrn_measured_fraction_theta_max 0.986
_diffrn_measurement_device_type 'Bruker Nonius KappaCCD area detector'
_diffrn_measurement_method '\f and \w scans to fill the Ewald sphere'
_diffrn_radiation_monochromator graphite
_diffrn_radiation_source 'fine-focus sealed tube'
_diffrn_radiation_type MoK\a
_diffrn_radiation_wavelength 0.71073
_diffrn_reflns_av_R_equivalents 0.0383
_diffrn_reflns_av_sigmaI/netI 0.0225
_diffrn_reflns_limit_h_max 21
_diffrn_reflns_limit_h_min -19
_diffrn_reflns_limit_k_max 17
_diffrn_reflns_limit_k_min -17
_diffrn_reflns_limit_l_max 27
_diffrn_reflns_limit_l_min -27
_diffrn_reflns_number 29937
_diffrn_reflns_theta_full 27.50
_diffrn_reflns_theta_max 27.50
_diffrn_reflns_theta_min 3.08
_diffrn_standards_number 0
_exptl_absorpt_coefficient_mu 0.630
_exptl_absorpt_correction_T_max 0.938
_exptl_absorpt_correction_T_min 0.808
_exptl_absorpt_correction_type integration
_exptl_absorpt_process_details
;
Gaussian integration (Coppens, 1970)
;
_exptl_crystal_colour yellow
_exptl_crystal_density_diffrn 1.303
_exptl_crystal_density_method 'not measured'
_exptl_crystal_description plate
_exptl_crystal_F_000 1808
_exptl_crystal_size_max 0.44
_exptl_crystal_size_mid 0.36
_exptl_crystal_size_min 0.15
_refine_diff_density_max 0.382
_refine_diff_density_min -0.584
_refine_diff_density_rms 0.062
_refine_ls_extinction_method none
_refine_ls_goodness_of_fit_ref 1.121
_refine_ls_hydrogen_treatment constr
_refine_ls_matrix_type full
_refine_ls_number_parameters 249
_refine_ls_number_reflns 4938
_refine_ls_number_restraints 0
_refine_ls_restrained_S_all 1.121
_refine_ls_R_factor_all 0.0320
_refine_ls_R_factor_gt 0.0237
_refine_ls_shift/su_max 0.001
_refine_ls_shift/su_mean 0.000
_refine_ls_structure_factor_coef Fsqd
_refine_ls_weighting_details 'calc w=1/[\s^2^(Fo^2^)+(0.0211P)^2^+5.0637P] where P=(Fo^2^+2Fc^2^)/3'
_refine_ls_weighting_scheme calc
_refine_ls_wR_factor_gt 0.0521
_refine_ls_wR_factor_ref 0.0575
_reflns_number_gt 4331
_reflns_number_total 4938
_reflns_threshold_expression >2sigma(I)
_cod_data_source_file om501074m_si_001.cif
_cod_data_source_block tch130506Sn2
_cod_depositor_comments 'Adding full bibliography for 4085339--4085346.cif.'
_cod_original_sg_symbol_H-M 'C 2/c'
_cod_database_code 4085344

loop_
_symmetry_equiv_pos_as_xyz
'x, y, z'
'-x, y, -z+1/2'
'x+1/2, y+1/2, z'
'-x+1/2, y+1/2, -z+1/2'
'-x, -y, -z'
'x, -y, z-1/2'
'-x+1/2, -y+1/2, -z'
'x+1/2, -y+1/2, z-1/2'

loop_
_atom_site_label
_atom_site_type_symbol
_atom_site_fract_x
_atom_site_fract_y
_atom_site_fract_z
_atom_site_U_iso_or_equiv
_atom_site_adp_type
_atom_site_occupancy
_atom_site_symmetry_multiplicity
_atom_site_calc_flag
_atom_site_refinement_flags
Sn1 Sn 0.0000 0.255312(11) 0.2500 0.01468(5) Uani 1 2 d S
O1 O -0.06824(7) 0.13894(8) 0.19195(5) 0.0189(2) Uani 1 1 d .
C18 C -0.03457(10) 0.04963(11) 0.22040(8) 0.0174(3) Uani 1 1 d .
C1 C 0.13955(10) 0.34722(11) 0.24636(8) 0.0168(3) Uani 1 1 d .
C14 C 0.22115(11) 0.39850(13) 0.24567(8) 0.0219(3) Uani 1 1 d .
H14A H 0.2552 0.3509 0.2305 0.026 Uiso 1 1 d R
H14B H 0.2557 0.4188 0.2908 0.026 Uiso 1 1 d R
N1 N 0.10487(9) 0.36148(10) 0.29338(6) 0.0183(3) Uani 1 1 d .
N2 N 0.09077(9) 0.28577(10) 0.19881(7) 0.0183(3) Uani 1 1 d .
C20 C -0.14253(11) -0.04218(13) 0.12791(8) 0.0215(3) Uani 1 1 d .
H20 H -0.1638 0.0192 0.1075 0.026 Uiso 1 1 d R
C15 C 0.20133(12) 0.49183(13) 0.20018(9) 0.0253(4) Uani 1 1 d .
H15A H 0.1651 0.4709 0.1556 0.030 Uiso 1 1 d R
H15B H 0.2556 0.5169 0.1976 0.030 Uiso 1 1 d R
C24 C -0.03698(11) -0.13678(12) 0.21898(8) 0.0206(3) Uani 1 1 d .
C2 C 0.14409(11) 0.41660(12) 0.35587(8) 0.0189(3) Uani 1 1 d .
H2 H 0.1858 0.4656 0.3502 0.023 Uiso 1 1 d R
C8 C 0.11445(11) 0.24202(12) 0.14447(8) 0.0197(3) Uani 1 1 d .
H8 H 0.1744 0.2614 0.1509 0.024 Uiso 1 1 d R
C19 C -0.07139(10) -0.04322(12) 0.18879(8) 0.0184(3) Uani 1 1 d .
C16 C 0.15617(12) 0.57863(13) 0.22173(9) 0.0259(4) Uani 1 1 d .
H16A H 0.1015 0.5548 0.2242 0.031 Uiso 1 1 d R
H16B H 0.1922 0.6014 0.2659 0.031 Uiso 1 1 d R
C3 C 0.07324(11) 0.47373(12) 0.37199(8) 0.0224(3) Uani 1 1 d .
H3A H 0.0257 0.4278 0.3682 0.027 Uiso 1 1 d R
H3B H 0.0508 0.5271 0.3393 0.027 Uiso 1 1 d R
C23 C -0.07769(13) -0.22606(13) 0.18703(10) 0.0274(4) Uani 1 1 d .
H23 H -0.0566 -0.2883 0.2061 0.033 Uiso 1 1 d R
C13 C 0.05514(13) 0.27995(13) 0.07653(8) 0.0258(4) Uani 1 1 d .
H13A H 0.0626 0.3524 0.0740 0.031 Uiso 1 1 d R
H13B H -0.0050 0.2673 0.0716 0.031 Uiso 1 1 d R
C21 C -0.18031(12) -0.13078(14) 0.09852(9) 0.0277(4) Uani 1 1 d .
H21 H -0.2275 -0.1292 0.0586 0.033 Uiso 1 1 d R
C10 C 0.12942(13) 0.07604(13) 0.09024(9) 0.0293(4) Uani 1 1 d .
H10A H 0.1891 0.0901 0.0944 0.035 Uiso 1 1 d R
H10B H 0.1230 0.0034 0.0928 0.035 Uiso 1 1 d R
C22 C -0.14819(13) -0.22311(14) 0.12862(10) 0.0305(4) Uani 1 1 d .
H22 H -0.1745 -0.2830 0.1088 0.037 Uiso 1 1 d R
C7 C 0.19260(12) 0.34318(13) 0.41148(8) 0.0278(4) Uani 1 1 d .
H7A H 0.2414 0.3146 0.4019 0.033 Uiso 1 1 d R
H7B H 0.1540 0.2882 0.4125 0.033 Uiso 1 1 d R
C9 C 0.10946(12) 0.12680(13) 0.14738(9) 0.0245(4) Uani 1 1 d .
H9A H 0.0517 0.1072 0.1454 0.029 Uiso 1 1 d R
H9B H 0.1506 0.1033 0.1896 0.029 Uiso 1 1 d R
C12 C 0.07490(15) 0.22854(14) 0.01935(9) 0.0317(4) Uani 1 1 d .
H12A H 0.1331 0.2467 0.0215 0.038 Uiso 1 1 d R
H12B H 0.0341 0.2522 -0.0230 0.038 Uiso 1 1 d R
C5 C 0.15160(13) 0.44345(14) 0.49522(9) 0.0309(4) Uani 1 1 d .
H5A H 0.1105 0.3920 0.4973 0.037 Uiso 1 1 d R
H5B H 0.1740 0.4766 0.5384 0.037 Uiso 1 1 d R
C11 C 0.06831(13) 0.11424(14) 0.02335(9) 0.0292(4) Uani 1 1 d .
H11A H 0.0090 0.0956 0.0177 0.035 Uiso 1 1 d R
H11B H 0.0831 0.0832 -0.0123 0.035 Uiso 1 1 d R
C4 C 0.10566(14) 0.52022(14) 0.44189(9) 0.0309(4) Uani 1 1 d .
H4A H 0.1453 0.5753 0.4432 0.037 Uiso 1 1 d R
H4B H 0.0565 0.5480 0.4514 0.037 Uiso 1 1 d R
C6 C 0.22591(13) 0.39434(15) 0.47973(9) 0.0316(4) Uani 1 1 d .
H6A H 0.2539 0.3445 0.5137 0.038 Uiso 1 1 d R
H6B H 0.2688 0.4452 0.4804 0.038 Uiso 1 1 d R
C17 C 0.13859(16) 0.66689(16) 0.17307(11) 0.0425(5) Uani 1 1 d .
H17A H 0.1927 0.6914 0.1711 0.051 Uiso 1 1 d R
H17B H 0.1100 0.7201 0.1880 0.051 Uiso 1 1 d R
H17C H 0.1020 0.6449 0.1295 0.051 Uiso 1 1 d R

loop_
_atom_site_aniso_label
_atom_site_aniso_U_11
_atom_site_aniso_U_22
_atom_site_aniso_U_33
_atom_site_aniso_U_23
_atom_site_aniso_U_13
_atom_site_aniso_U_12
Sn1 0.01702(8) 0.01306(8) 0.01364(7) 0.000 0.00497(5) 0.000
O1 0.0193(6) 0.0159(5) 0.0180(5) -0.0005(4) 0.0022(4) 0.0001(4)
C18 0.0180(8) 0.0160(7) 0.0191(8) 0.0006(6) 0.0079(6) 0.0015(6)
C1 0.0182(8) 0.0159(7) 0.0157(7) 0.0016(6) 0.0050(6) 0.0016(6)
C14 0.0206(8) 0.0239(8) 0.0226(8) -0.0050(6) 0.0095(7) -0.0030(6)
N1 0.0215(7) 0.0188(7) 0.0144(6) -0.0021(5) 0.0060(5) -0.0036(5)
N2 0.0211(7) 0.0185(6) 0.0166(6) -0.0027(5) 0.0080(5) -0.0016(5)
C20 0.0222(8) 0.0226(8) 0.0207(8) -0.0046(6) 0.0090(7) -0.0023(6)
C15 0.0300(10) 0.0256(9) 0.0252(9) -0.0045(7) 0.0157(7) -0.0089(7)
C24 0.0235(9) 0.0173(8) 0.0258(8) -0.0028(6) 0.0147(7) -0.0023(6)
C2 0.0235(8) 0.0178(8) 0.0147(7) -0.0026(6) 0.0059(6) -0.0049(6)
C8 0.0214(8) 0.0211(8) 0.0188(7) -0.0040(6) 0.0098(6) -0.0007(6)
C19 0.0183(8) 0.0199(8) 0.0208(8) -0.0035(6) 0.0115(6) -0.0021(6)
C16 0.0287(9) 0.0242(9) 0.0274(9) -0.0013(7) 0.0131(7) -0.0042(7)
C3 0.0287(9) 0.0181(8) 0.0192(8) -0.0016(6) 0.0069(7) 0.0006(6)
C23 0.0313(10) 0.0169(8) 0.0395(10) -0.0049(7) 0.0193(8) -0.0024(7)
C13 0.0407(11) 0.0187(8) 0.0186(8) 0.0003(6) 0.0112(7) 0.0042(7)
C21 0.0248(9) 0.0321(10) 0.0272(9) -0.0111(7) 0.0104(7) -0.0058(7)
C10 0.0385(11) 0.0212(9) 0.0342(10) -0.0041(7) 0.0205(8) 0.0045(7)
C22 0.0337(10) 0.0228(9) 0.0382(11) -0.0136(7) 0.0167(8) -0.0092(7)
C7 0.0343(10) 0.0231(9) 0.0203(8) -0.0006(7) 0.0026(7) 0.0062(7)
C9 0.0326(10) 0.0200(8) 0.0223(8) 0.0019(6) 0.0113(7) 0.0076(7)
C12 0.0506(12) 0.0270(10) 0.0198(9) -0.0023(7) 0.0153(8) -0.0011(8)
C5 0.0438(11) 0.0321(10) 0.0170(8) -0.0068(7) 0.0109(8) -0.0139(8)
C11 0.0409(11) 0.0259(9) 0.0248(9) -0.0091(7) 0.0163(8) -0.0046(8)
C4 0.0424(11) 0.0250(9) 0.0269(9) -0.0096(7) 0.0143(8) -0.0016(8)
C6 0.0408(11) 0.0283(10) 0.0181(8) 0.0011(7) 0.0011(7) -0.0015(8)
C17 0.0636(15) 0.0265(10) 0.0426(12) 0.0042(9) 0.0251(11) 0.0001(10)

loop_
_atom_type_symbol
_atom_type_description
_atom_type_scat_dispersion_real
_atom_type_scat_dispersion_imag
_atom_type_scat_source
C C 0.0033 0.0016 'International Tables Vol C Tables 4.2.6.8 and 6.1.1.4'
H H 0.0000 0.0000 'International Tables Vol C Tables 4.2.6.8 and 6.1.1.4'
O O 0.0106 0.0060 'International Tables Vol C Tables 4.2.6.8 and 6.1.1.4'
N N 0.0061 0.0033 'International Tables Vol C Tables 4.2.6.8 and 6.1.1.4'
Sn Sn -0.6537 1.4246 'International Tables Vol C Tables 4.2.6.8 and 6.1.1.4'

loop_
_exptl_crystal_face_index_h
_exptl_crystal_face_index_k
_exptl_crystal_face_index_l
_exptl_crystal_face_perp_dist
-1 -1 0 0.092
1 0 0 0.093
-1 1 0 0.118
0 0 -1 0.077
0 0 1 0.030
-1 0 -1 0.135

loop_
_geom_angle_atom_site_label_1
_geom_angle_atom_site_label_2
_geom_angle_atom_site_label_3
_geom_angle
_geom_angle_site_symmetry_1
_geom_angle_site_symmetry_3
O1 Sn1 O1 82.44(6) . 2
O1 Sn1 N1 158.83(5) . .
O1 Sn1 N1 92.56(5) 2 .
O1 Sn1 N1 92.57(5) . 2
O1 Sn1 N1 158.83(5) 2 2
N1 Sn1 N1 98.97(7) . 2
O1 Sn1 N2 99.20(5) . .
O1 Sn1 N2 96.84(5) 2 .
N1 Sn1 N2 60.82(5) . .
N1 Sn1 N2 104.28(5) 2 .
O1 Sn1 N2 96.84(5) . 2
O1 Sn1 N2 99.19(5) 2 2
N1 Sn1 N2 104.28(5) . 2
N1 Sn1 N2 60.82(5) 2 2
N2 Sn1 N2 158.64(7) . 2
O1 Sn1 C1 129.00(5) . .
O1 Sn1 C1 93.97(5) 2 .
N1 Sn1 C1 30.47(5) . .
N1 Sn1 C1 104.98(5) 2 .
N2 Sn1 C1 30.42(5) . .
N2 Sn1 C1 133.65(5) 2 .
O1 Sn1 C1 93.97(5) . 2
O1 Sn1 C1 129.00(5) 2 2
N1 Sn1 C1 104.98(5) . 2
N1 Sn1 C1 30.47(5) 2 2
N2 Sn1 C1 133.65(5) . 2
N2 Sn1 C1 30.42(5) 2 2
C1 Sn1 C1 124.66(7) . 2
C18 O1 Sn1 109.49(9) . .
O1 C18 C18 119.29(8) . 2
O1 C18 C19 119.93(14) . .
C18 C18 C19 120.78(9) 2 .
N2 C1 N1 111.23(14) . .
N2 C1 C14 124.57(14) . .
N1 C1 C14 124.13(14) . .
N2 C1 Sn1 55.95(8) . .
N1 C1 Sn1 55.45(8) . .
C14 C1 Sn1 178.60(12) . .
C1 C14 C15 112.18(14) . .
C1 C14 H14A 109.2 . .
C15 C14 H14A 109.2 . .
C1 C14 H14B 109.1 . .
C15 C14 H14B 109.1 . .
H14A C14 H14B 107.9 . .
C1 N1 C2 126.48(14) . .
C1 N1 Sn1 94.07(9) . .
C2 N1 Sn1 138.29(10) . .
C1 N2 C8 126.26(14) . .
C1 N2 Sn1 93.64(9) . .
C8 N2 Sn1 138.12(11) . .
C21 C20 C19 120.61(16) . .
C21 C20 H20 119.7 . .
C19 C20 H20 119.7 . .
C16 C15 C14 115.61(14) . .
C16 C15 H15A 108.5 . .
C14 C15 H15A 108.3 . .
C16 C15 H15B 108.2 . .
C14 C15 H15B 108.5 . .
H15A C15 H15B 107.4 . .
C23 C24 C19 117.72(15) . .
C23 C24 C24 123.06(11) . 2
C19 C24 C24 119.22(9) . 2
N1 C2 C3 109.19(13) . .
N1 C2 C7 109.72(13) . .
C3 C2 C7 111.73(13) . .
N1 C2 H2 108.6 . .
C3 C2 H2 108.7 . .
C7 C2 H2 108.7 . .
N2 C8 C13 111.55(13) . .
N2 C8 C9 109.16(13) . .
C13 C8 C9 110.00(14) . .
N2 C8 H8 108.6 . .
C13 C8 H8 108.7 . .
C9 C8 H8 108.7 . .
C20 C19 C24 119.79(15) . .
C20 C19 C18 120.22(15) . .
C24 C19 C18 119.99(15) . .
C17 C16 C15 111.53(15) . .
C17 C16 H16A 109.3 . .
C15 C16 H16A 109.2 . .
C17 C16 H16B 109.4 . .
C15 C16 H16B 109.4 . .
H16A C16 H16B 107.9 . .
C2 C3 C4 112.91(14) . .
C2 C3 H3A 109.0 . .
C4 C3 H3A 109.1 . .
C2 C3 H3B 108.9 . .
C4 C3 H3B 109.0 . .
H3A C3 H3B 107.8 . .
C22 C23 C24 121.45(17) . .
C22 C23 H23 119.3 . .
C24 C23 H23 119.3 . .
C8 C13 C12 111.85(15) . .
C8 C13 H13A 109.1 . .
C12 C13 H13A 109.2 . .
C8 C13 H13B 109.4 . .
C12 C13 H13B 109.3 . .
H13A C13 H13B 107.9 . .
C20 C21 C22 120.02(17) . .
C20 C21 H21 119.9 . .
C22 C21 H21 120.1 . .
C11 C10 C9 110.58(15) . .
C11 C10 H10A 109.6 . .
C9 C10 H10A 109.6 . .
C11 C10 H10B 109.5 . .
C9 C10 H10B 109.4 . .
H10A C10 H10B 108.1 . .
C23 C22 C21 120.39(16) . .
C23 C22 H22 119.9 . .
C21 C22 H22 119.7 . .
C6 C7 C2 112.15(14) . .
C6 C7 H7A 109.3 . .
C2 C7 H7A 109.1 . .
C6 C7 H7B 109.2 . .
C2 C7 H7B 109.2 . .
H7A C7 H7B 107.9 . .
C10 C9 C8 112.10(14) . .
C10 C9 H9A 109.2 . .
C8 C9 H9A 109.3 . .
C10 C9 H9B 109.2 . .
C8 C9 H9B 109.1 . .
H9A C9 H9B 107.9 . .
C11 C12 C13 110.97(15) . .
C11 C12 H12A 109.4 . .
C13 C12 H12A 109.5 . .
C11 C12 H12B 109.5 . .
C13 C12 H12B 109.4 . .
H12A C12 H12B 108.0 . .
C4 C5 C6 110.39(15) . .
C4 C5 H5A 109.6 . .
C6 C5 H5A 109.5 . .
C4 C5 H5B 109.6 . .
C6 C5 H5B 109.6 . .
H5A C5 H5B 108.1 . .
C10 C11 C12 110.36(15) . .
C10 C11 H11A 109.6 . .
C12 C11 H11A 109.5 . .
C10 C11 H11B 109.6 . .
C12 C11 H11B 109.6 . .
H11A C11 H11B 108.1 . .
C5 C4 C3 112.12(14) . .
C5 C4 H4A 109.3 . .
C3 C4 H4A 109.3 . .
C5 C4 H4B 109.1 . .
C3 C4 H4B 109.1 . .
H4A C4 H4B 107.9 . .
C5 C6 C7 110.69(16) . .
C5 C6 H6A 109.4 . .
C7 C6 H6A 109.4 . .
C5 C6 H6B 109.6 . .
C7 C6 H6B 109.6 . .
H6A C6 H6B 108.1 . .
C16 C17 H17A 109.4 . .
C16 C17 H17B 109.4 . .
H17A C17 H17B 109.5 . .
C16 C17 H17C 109.6 . .
H17A C17 H17C 109.5 . .
H17B C17 H17C 109.5 . .

loop_
_geom_bond_atom_site_label_1
_geom_bond_atom_site_label_2
_geom_bond_distance
_geom_bond_site_symmetry_2
Sn1 O1 2.0473(11) .
Sn1 O1 2.0474(11) 2
Sn1 N1 2.1627(13) .
Sn1 N1 2.1627(13) 2
Sn1 N2 2.1743(13) .
Sn1 N2 2.1743(13) 2
Sn1 C1 2.6190(16) .
Sn1 C1 2.6191(16) 2
O1 C18 1.3551(18) .
C18 C18 1.372(3) 2
C18 C19 1.430(2) .
C1 N2 1.329(2) .
C1 N1 1.332(2) .
C1 C14 1.506(2) .
C14 C15 1.535(2) .
C14 H14A 0.9700 .
C14 H14B 0.9700 .
N1 C2 1.4592(19) .
N2 C8 1.4677(19) .
C20 C21 1.371(2) .
C20 C19 1.411(2) .
C20 H20 0.9300 .
C15 C16 1.524(2) .
C15 H15A 0.9701 .
C15 H15B 0.9700 .
C24 C23 1.410(2) .
C24 C19 1.419(2) .
C24 C24 1.450(3) 2
C2 C3 1.525(2) .
C2 C7 1.526(2) .
C2 H2 0.9801 .
C8 C13 1.523(2) .
C8 C9 1.529(2) .
C8 H8 0.9799 .
C16 C17 1.523(3) .
C16 H16A 0.9701 .
C16 H16B 0.9700 .
C3 C4 1.529(2) .
C3 H3A 0.9700 .
C3 H3B 0.9701 .
C23 C22 1.374(3) .
C23 H23 0.9300 .
C13 C12 1.530(2) .
C13 H13A 0.9700 .
C13 H13B 0.9701 .
C21 C22 1.395(3) .
C21 H21 0.9300 .
C10 C11 1.517(3) .
C10 C9 1.528(2) .
C10 H10A 0.9700 .
C10 H10B 0.9700 .
C22 H22 0.9300 .
C7 C6 1.526(2) .
C7 H7A 0.9699 .
C7 H7B 0.9701 .
C9 H9A 0.9700 .
C9 H9B 0.9700 .
C12 C11 1.521(2) .
C12 H12A 0.9699 .
C12 H12B 0.9700 .
C5 C4 1.516(3) .
C5 C6 1.518(3) .
C5 H5A 0.9702 .
C5 H5B 0.9701 .
C11 H11A 0.9701 .
C11 H11B 0.9700 .
C4 H4A 0.9700 .
C4 H4B 0.9700 .
C6 H6A 0.9699 .
C6 H6B 0.9700 .
C17 H17A 0.9601 .
C17 H17B 0.9601 .
C17 H17C 0.9600 .
